data_7043367
loop_
_publ_author_name
'Helmdach, Kai'
'D\"ork, Stephan'
'Villinger, Alexander'
'Seidel, Wolfram Willy'

_publ_section_title
;
 Sterically Encumbered Metalla-diphosphines: Unlocking Alkyne Rotation by
 PtII Coordination
;
_journal_name_full 'Dalton Trans.'
_journal_paper_doi 10.1039/C7DT01803G
_journal_year 2017
_chemical_formula_moiety 'C39 H52 B Cl2 I N6 O P2 Pt W, 2(C H2 Cl2)'
_chemical_formula_sum 'C40.92 H55.88 B Cl5.89 I N6 O P2 Pt W'
_chemical_formula_weight 1435.10
_chemical_name_systematic
syn-{\m-(diisopropylphosphanyl)(diphenylphosphanyl)acetylene}-[(carbonyl){hydridotris(3,4,5-trimethylpyrazolyl)borate}(iodido)-\h2-C,C?-tungsten(II)]-[dichlorido-\k2-P,P?-platinum(II)]
_space_group_crystal_system monoclinic
_space_group_IT_number 14
_space_group_name_Hall '-P 2yn'
_space_group_name_H-M_alt 'P 1 21/n 1'
_symmetry_space_group_name_Hall '-P 2yn'
_symmetry_space_group_name_H-M 'P 1 21/n 1'
_atom_sites_solution_hydrogens geom
_audit_creation_method SHELXL-2014
_audit_update_record
;
2017-03-30 deposited with the CCDC.
2017-06-16 downloaded from the CCDC.
;
_cell_angle_alpha 90
_cell_angle_beta 115.980(2)
_cell_angle_gamma 90
_cell_formula_units_Z 4
_cell_length_a 14.5361(6)
_cell_length_b 25.7551(10)
_cell_length_c 15.0081(6)
_cell_measurement_reflns_used 9775
_cell_measurement_temperature 123(2)
_cell_measurement_theta_max 32.63
_cell_measurement_theta_min 2.27
_cell_volume 5050.9(4)
_computing_cell_refinement 'Bruker SAINT'
_computing_data_collection 'Bruker APEX2'
_computing_data_reduction 'Bruker SAINT'
_computing_structure_refinement 'SHELXL-2014 (Sheldrick, 2014)'
_computing_structure_solution 'SHELXS-97 (Sheldrick, 2008)'
_diffrn_ambient_temperature 123(2)
_diffrn_measured_fraction_theta_full 0.998
_diffrn_measured_fraction_theta_max 0.999
_diffrn_measurement_device_type 'Bruker Apex Kappa II-CCD-diffractometer'
_diffrn_measurement_method 'phi and omega scans'
_diffrn_radiation_monochromator graphite
_diffrn_radiation_type MoK\a
_diffrn_radiation_wavelength 0.71073
_diffrn_reflns_av_R_equivalents 0.0567
_diffrn_reflns_av_unetI/netI 0.0433
_diffrn_reflns_Laue_measured_fraction_full 0.998
_diffrn_reflns_Laue_measured_fraction_max 0.999
_diffrn_reflns_limit_h_max 21
_diffrn_reflns_limit_h_min -19
_diffrn_reflns_limit_k_max 38
_diffrn_reflns_limit_k_min -38
_diffrn_reflns_limit_l_max 22
_diffrn_reflns_limit_l_min -21
_diffrn_reflns_number 90447
_diffrn_reflns_point_group_measured_fraction_full 0.998
_diffrn_reflns_point_group_measured_fraction_max 0.999
_diffrn_reflns_theta_full 25.242
_diffrn_reflns_theta_max 32.500
_diffrn_reflns_theta_min 2.269
_diffrn_source 'sealed tube'
_exptl_absorpt_coefficient_mu 6.074
_exptl_absorpt_correction_T_max 0.7465
_exptl_absorpt_correction_T_min 0.5446
_exptl_absorpt_correction_type multi-scan
_exptl_absorpt_process_details '(SADABS; Sheldrick, 2004)'
_exptl_crystal_colour yellow
_exptl_crystal_density_diffrn 1.910
_exptl_crystal_description block
_exptl_crystal_F_000 2800
_exptl_crystal_recrystallization_method 'Re-crystallisation from solvent: dichloromethane, diethylether'
_exptl_crystal_size_max 0.280
_exptl_crystal_size_mid 0.190
_exptl_crystal_size_min 0.070
_refine_diff_density_max 1.121
_refine_diff_density_min -1.428
_refine_diff_density_rms 0.145
_refine_ls_extinction_method none
_refine_ls_goodness_of_fit_ref 1.029
_refine_ls_hydrogen_treatment constr
_refine_ls_matrix_type full
_refine_ls_number_parameters 583
_refine_ls_number_reflns 18268
_refine_ls_number_restraints 16
_refine_ls_restrained_S_all 1.029
_refine_ls_R_factor_all 0.0353
_refine_ls_R_factor_gt 0.0260
_refine_ls_shift/su_max 0.004
_refine_ls_shift/su_mean 0.000
_refine_ls_structure_factor_coef Fsqd
_refine_ls_weighting_details 'w=1/[\s^2^(Fo^2^)+(0.0167P)^2^+4.6052P] where P=(Fo^2^+2Fc^2^)/3'
_refine_ls_weighting_scheme calc
_refine_ls_wR_factor_gt 0.0569
_refine_ls_wR_factor_ref 0.0608
_reflns_Friedel_coverage 0.000
_reflns_number_gt 15563
_reflns_number_total 18268
_reflns_threshold_expression 'I > 2\s(I)'
_cod_data_source_file c7dt01803g2.cif
_cod_data_source_block kh_sd23
_cod_database_code 7043367
_shelx_space_group_comment
;
The symmetry employed for this shelxl refinement is uniquely defined
by the following loop, which should always be used as a source of
symmetry information in preference to the above space-group names.
They are only intended as comments.
;
_shelx_estimated_absorpt_t_min 0.281
_shelx_estimated_absorpt_t_max 0.676
_shelxl_version_number 2014-3

loop_
_space_group_symop_operation_xyz
'x, y, z'
'-x+1/2, y+1/2, -z+1/2'
'-x, -y, -z'
'x-1/2, -y-1/2, z-1/2'

loop_
_atom_site_label
_atom_site_type_symbol
_atom_site_fract_x
_atom_site_fract_y
_atom_site_fract_z
_atom_site_U_iso_or_equiv
_atom_site_adp_type
_atom_site_occupancy
_atom_site_site_symmetry_order
_atom_site_calc_flag
_atom_site_refinement_flags_posn
_atom_site_refinement_flags_adp
_atom_site_refinement_flags_occupancy
_atom_site_disorder_assembly
_atom_site_disorder_group
W1 W 0.79309(2) 0.09855(2) 0.63625(2) 0.01110(2) Uani 1 1 d . . . . .
Pt1 Pt 0.63111(2) 0.16570(2) 0.85438(2) 0.01496(2) Uani 1 1 d . . . . .
I1 I 0.78542(2) -0.00833(2) 0.65847(2) 0.01727(4) Uani 1 1 d . . . . .
Cl1 Cl 0.70003(5) 0.20863(3) 1.00888(5) 0.02714(15) Uani 1 1 d . . . . .
Cl2 Cl 0.46999(5) 0.15668(3) 0.85547(5) 0.02611(14) Uani 1 1 d . . . . .
P1 P 0.78374(5) 0.16964(2) 0.85545(5) 0.01289(11) Uani 1 1 d . . . . .
P2 P 0.57137(5) 0.12615(2) 0.70709(5) 0.01395(12) Uani 1 1 d . . . . .
O1 O 0.57775(15) 0.09611(7) 0.45358(15) 0.0253(4) Uani 1 1 d . . . . .
N1 N 0.95656(15) 0.09249(8) 0.74676(16) 0.0149(4) Uani 1 1 d . . . . .
N2 N 1.03203(15) 0.11332(8) 0.72676(16) 0.0162(4) Uani 1 1 d . . . . .
N3 N 0.85574(15) 0.07891(8) 0.52839(16) 0.0151(4) Uani 1 1 d . . . . .
N4 N 0.95032(16) 0.09859(8) 0.54525(16) 0.0171(4) Uani 1 1 d . . . . .
N5 N 0.82941(16) 0.17312(8) 0.59664(16) 0.0146(4) Uani 1 1 d . . . . .
N6 N 0.92710(16) 0.18364(8) 0.61035(17) 0.0168(4) Uani 1 1 d . . . . .
B1 B 1.0037(2) 0.13898(11) 0.6271(2) 0.0176(5) Uani 1 1 d . . . . .
H1 H 1.0665 0.1524 0.6234 0.021 Uiso 1 1 calc R U . . .
C1 C 0.77537(17) 0.13153(9) 0.75140(17) 0.0134(4) Uani 1 1 d . . . . .
C2 C 0.68253(17) 0.12042(9) 0.68121(17) 0.0129(4) Uani 1 1 d . . . . .
C3 C 0.65703(19) 0.09622(9) 0.51971(19) 0.0157(5) Uani 1 1 d . . . . .
C4 C 0.9517(2) 0.04104(10) 0.88800(19) 0.0193(5) Uani 1 1 d . . . . .
H4A H 1.0031 0.0272 0.9511 0.029 Uiso 1 1 calc R U . . .
H4B H 0.9069 0.0653 0.9007 0.029 Uiso 1 1 calc R U . . .
H4C H 0.9108 0.0124 0.8466 0.029 Uiso 1 1 calc R U . . .
C5 C 1.00372(18) 0.06861(9) 0.83595(18) 0.0156(5) Uani 1 1 d . . . . .
C6 C 1.11047(19) 0.07373(10) 0.87211(19) 0.0200(5) Uani 1 1 d . . . . .
C7 C 1.12518(18) 0.10166(10) 0.8012(2) 0.0201(5) Uani 1 1 d . . . . .
C8 C 1.2225(2) 0.11608(13) 0.7961(2) 0.0291(7) Uani 1 1 d . . . . .
H8A H 1.2810 0.1044 0.8565 0.044 Uiso 1 1 calc R U . . .
H8B H 1.2246 0.0994 0.7383 0.044 Uiso 1 1 calc R U . . .
H8C H 1.2256 0.1539 0.7902 0.044 Uiso 1 1 calc R U . . .
C9 C 1.1889(2) 0.05243(12) 0.9688(2) 0.0306(7) Uani 1 1 d . . . . .
H9A H 1.1543 0.0343 1.0030 0.046 Uiso 1 1 calc R U . . .
H9B H 1.2337 0.0281 0.9562 0.046 Uiso 1 1 calc R U . . .
H9C H 1.2299 0.0810 1.0104 0.046 Uiso 1 1 calc R U . . .
C10 C 0.7261(2) 0.02081(11) 0.3991(2) 0.0223(5) Uani 1 1 d . . . . .
H10A H 0.7227 0.0006 0.3424 0.033 Uiso 1 1 calc R U . . .
H10B H 0.7182 -0.0025 0.4469 0.033 Uiso 1 1 calc R U . . .
H10C H 0.6711 0.0467 0.3762 0.033 Uiso 1 1 calc R U . . .
C11 C 0.8273(2) 0.04774(9) 0.44751(18) 0.0169(5) Uani 1 1 d . . . . .
C12 C 0.9037(2) 0.04648(10) 0.4158(2) 0.0195(5) Uani 1 1 d . . . . .
C13 C 0.9800(2) 0.07940(10) 0.4788(2) 0.0191(5) Uani 1 1 d . . . . .
C14 C 1.0805(2) 0.09228(13) 0.4798(2) 0.0288(6) Uani 1 1 d . . . . .
H14A H 1.0866 0.0742 0.4252 0.043 Uiso 1 1 calc R U . . .
H14B H 1.0849 0.1298 0.4719 0.043 Uiso 1 1 calc R U . . .
H14C H 1.1360 0.0813 0.5430 0.043 Uiso 1 1 calc R U . . .
C15 C 0.9036(2) 0.01681(12) 0.3299(2) 0.0266(6) Uani 1 1 d . . . . .
H15A H 0.9677 0.0233 0.3251 0.040 Uiso 1 1 calc R U . . .
H15B H 0.8972 -0.0204 0.3398 0.040 Uiso 1 1 calc R U . . .
H15C H 0.8457 0.0281 0.2686 0.040 Uiso 1 1 calc R U . . .
C16 C 0.6641(2) 0.22206(11) 0.5355(3) 0.0297(7) Uani 1 1 d . . . . .
H16A H 0.6406 0.2569 0.5093 0.045 Uiso 1 1 calc R U . . .
H16B H 0.6242 0.1961 0.4859 0.045 Uiso 1 1 calc R U . . .
H16C H 0.6550 0.2168 0.5958 0.045 Uiso 1 1 calc R U . . .
C17 C 0.7741(2) 0.21657(10) 0.55916(19) 0.0184(5) Uani 1 1 d . . . . .
C18 C 0.8357(2) 0.25510(10) 0.5494(2) 0.0219(5) Uani 1 1 d . . . . .
C19 C 0.9314(2) 0.23282(10) 0.5804(2) 0.0221(5) Uani 1 1 d . . . . .
C20 C 1.0263(3) 0.25603(12) 0.5830(3) 0.0361(8) Uani 1 1 d . . . . .
H20A H 1.0124 0.2918 0.5582 0.054 Uiso 1 1 calc R U . . .
H20B H 1.0801 0.2561 0.6513 0.054 Uiso 1 1 calc R U . . .
H20C H 1.0488 0.2355 0.5411 0.054 Uiso 1 1 calc R U . . .
C21 C 0.8052(3) 0.30953(12) 0.5139(3) 0.0365(8) Uani 1 1 d . . . . .
H21A H 0.7325 0.3145 0.4969 0.055 Uiso 1 1 calc R U . . .
H21B H 0.8462 0.3339 0.5665 0.055 Uiso 1 1 calc R U . . .
H21C H 0.8168 0.3158 0.4553 0.055 Uiso 1 1 calc R U . . .
C22 C 0.88732(19) 0.14660(9) 0.96920(18) 0.0169(5) Uani 1 1 d . . . . .
C23 C 0.9881(2) 0.16277(10) 0.9997(2) 0.0238(6) Uani 1 1 d . . . . .
H23 H 1.0048 0.1861 0.9599 0.029 Uiso 1 1 calc R U . . .
C24 C 1.0642(2) 0.14462(11) 1.0887(2) 0.0343(8) Uani 1 1 d . . . . .
H24 H 1.1330 0.1554 1.1096 0.041 Uiso 1 1 calc R U . . .
C25 C 1.0402(3) 0.11124(12) 1.1467(2) 0.0359(8) Uani 1 1 d . . . . .
H25 H 1.0926 0.0993 1.2077 0.043 Uiso 1 1 calc R U . . .
C26 C 0.9406(3) 0.09485(13) 1.1171(2) 0.0343(8) Uani 1 1 d . . . . .
H26 H 0.9246 0.0716 1.1574 0.041 Uiso 1 1 calc R U . . .
C27 C 0.8640(2) 0.11262(11) 1.0279(2) 0.0252(6) Uani 1 1 d . . . . .
H27 H 0.7954 0.1014 1.0071 0.030 Uiso 1 1 calc R U . . .
C28 C 0.82087(19) 0.23326(9) 0.83038(18) 0.0166(5) Uani 1 1 d . . . . .
C29 C 0.7710(2) 0.27725(10) 0.8432(2) 0.0244(6) Uani 1 1 d . . . . .
H29 H 0.7166 0.2735 0.8616 0.029 Uiso 1 1 calc R U . . .
C30 C 0.8020(3) 0.32635(11) 0.8288(2) 0.0345(8) Uani 1 1 d . . . . .
H30 H 0.7688 0.3562 0.8381 0.041 Uiso 1 1 calc R U . . .
C31 C 0.8797(3) 0.33221(12) 0.8014(2) 0.0369(9) Uani 1 1 d . . . . .
H31 H 0.9000 0.3660 0.7917 0.044 Uiso 1 1 calc R U . . .
C32 C 0.9289(3) 0.28883(13) 0.7876(2) 0.0334(7) Uani 1 1 d . . . . .
H32 H 0.9831 0.2930 0.7689 0.040 Uiso 1 1 calc R U . . .
C33 C 0.8987(2) 0.23921(11) 0.8013(2) 0.0236(6) Uani 1 1 d . . . . .
H33 H 0.9314 0.2095 0.7906 0.028 Uiso 1 1 calc R U . . .
C34 C 0.5320(2) 0.05880(10) 0.7101(2) 0.0214(5) Uani 1 1 d . . . . .
H34 H 0.4672 0.0600 0.7180 0.026 Uiso 1 1 calc R U . . .
C35 C 0.6120(2) 0.03053(11) 0.8010(2) 0.0281(6) Uani 1 1 d . . . . .
H35A H 0.6249 0.0505 0.8610 0.042 Uiso 1 1 calc R U . . .
H35B H 0.5865 -0.0041 0.8059 0.042 Uiso 1 1 calc R U . . .
H35C H 0.6758 0.0271 0.7942 0.042 Uiso 1 1 calc R U . . .
C36 C 0.5088(2) 0.02952(12) 0.6143(2) 0.0273(6) Uani 1 1 d . . . . .
H36A H 0.4575 0.0487 0.5581 0.041 Uiso 1 1 calc R U . . .
H36B H 0.5716 0.0261 0.6058 0.041 Uiso 1 1 calc R U . . .
H36C H 0.4823 -0.0051 0.6175 0.041 Uiso 1 1 calc R U . . .
C37 C 0.4659(2) 0.15958(11) 0.6041(2) 0.0212(5) Uani 1 1 d . . . . .
H37 H 0.4733 0.1531 0.5419 0.025 Uiso 1 1 calc R U . . .
C38 C 0.4731(2) 0.21851(11) 0.6234(2) 0.0293(6) Uani 1 1 d . . . . .
H38A H 0.5408 0.2310 0.6337 0.044 Uiso 1 1 calc R U . . .
H38B H 0.4202 0.2363 0.5662 0.044 Uiso 1 1 calc R U . . .
H38C H 0.4630 0.2258 0.6826 0.044 Uiso 1 1 calc R U . . .
C39 C 0.3597(2) 0.14052(13) 0.5882(2) 0.0307(7) Uani 1 1 d . . . . .
H39A H 0.3546 0.1030 0.5759 0.046 Uiso 1 1 calc R U . . .
H39B H 0.3498 0.1479 0.6474 0.046 Uiso 1 1 calc R U . . .
H39C H 0.3070 0.1584 0.5310 0.046 Uiso 1 1 calc R U . . .
C40A C 0.8283(8) 0.2152(4) 0.2804(9) 0.045(2) Uani 0.522(11) 1 d D . P A 1
H40A H 0.7911 0.2182 0.2073 0.053 Uiso 0.522(11) 1 calc R U P A 1
H40B H 0.8362 0.2506 0.3089 0.053 Uiso 0.522(11) 1 calc R U P A 1
Cl3A Cl 0.9500(8) 0.1877(2) 0.3134(5) 0.0792(13) Uani 0.522(11) 1 d D . P A 1
Cl4A Cl 0.7552(8) 0.1752(3) 0.3260(7) 0.0667(13) Uani 0.522(11) 1 d D . P A 1
C40B C 0.8383(14) 0.2242(6) 0.2997(15) 0.045(2) Uani 0.359(9) 1 d D . P B 2
H40C H 0.8061 0.2479 0.2422 0.053 Uiso 0.359(9) 1 calc R U P B 2
H40D H 0.8800 0.2452 0.3592 0.053 Uiso 0.359(9) 1 calc R U P B 2
Cl3B Cl 0.9154(9) 0.1777(3) 0.2776(7) 0.0792(13) Uani 0.359(9) 1 d D . P B 2
Cl4B Cl 0.7404(11) 0.1877(5) 0.3189(10) 0.0667(13) Uani 0.359(9) 1 d D . P B 2
C40C C 0.810(3) 0.1660(13) 0.283(3) 0.045(2) Uani 0.077(4) 1 d D . P C 3
H40E H 0.8120 0.1315 0.3127 0.053 Uiso 0.077(4) 1 calc R U P C 3
H40F H 0.7830 0.1616 0.2104 0.053 Uiso 0.077(4) 1 calc R U P C 3
Cl3C Cl 0.935(2) 0.1924(11) 0.332(3) 0.0792(13) Uani 0.077(4) 1 d D . P C 3
Cl4C Cl 0.7267(15) 0.2092(9) 0.3105(12) 0.0667(13) Uani 0.077(4) 1 d D . P C 3
C41A C 1.1029(6) 0.4014(2) 0.6012(7) 0.0437(18) Uani 0.737(18) 1 d D . P D 1
H41A H 1.1606 0.3776 0.6381 0.052 Uiso 0.737(18) 1 calc R U P D 1
H41B H 1.0631 0.3864 0.5344 0.052 Uiso 0.737(18) 1 calc R U P D 1
Cl5A Cl 1.0241(4) 0.40395(17) 0.6623(4) 0.0519(7) Uani 0.737(18) 1 d D . P D 1
Cl6A Cl 1.1530(5) 0.46129(13) 0.5881(3) 0.0610(9) Uani 0.737(18) 1 d D . P D 1
C41B C 1.115(3) 0.4032(14) 0.628(4) 0.0437(18) Uani 0.122(19) 1 d D . P E 2
H41C H 1.1762 0.3975 0.6913 0.052 Uiso 0.122(19) 1 calc R U P E 2
H41D H 1.1139 0.3762 0.5802 0.052 Uiso 0.122(19) 1 calc R U P E 2
Cl5B Cl 1.004(2) 0.3992(11) 0.646(2) 0.0519(7) Uani 0.122(19) 1 d D . P E 2
Cl6B Cl 1.120(2) 0.4649(10) 0.5815(19) 0.0610(9) Uani 0.122(19) 1 d D . P E 2
C41C C 1.066(3) 0.4205(11) 0.558(3) 0.0437(18) Uani 0.126(6) 1 d D . P F 3
H41E H 1.0233 0.4220 0.4859 0.052 Uiso 0.126(6) 1 calc R U P F 3
H41F H 1.1166 0.3919 0.5741 0.052 Uiso 0.126(6) 1 calc R U P F 3
Cl6C Cl 1.1260(11) 0.4802(6) 0.6056(11) 0.0610(9) Uani 0.126(6) 1 d D . P F 3
Cl5C Cl 0.9975(10) 0.4153(5) 0.6199(12) 0.0519(7) Uani 0.126(6) 1 d . . P F 3

loop_
_atom_site_aniso_label
_atom_site_aniso_U_11
_atom_site_aniso_U_22
_atom_site_aniso_U_33
_atom_site_aniso_U_23
_atom_site_aniso_U_13
_atom_site_aniso_U_12
W1 0.01019(4) 0.01169(4) 0.01292(4) -0.00044(3) 0.00645(3) -0.00024(3)
Pt1 0.01262(4) 0.01871(4) 0.01653(5) -0.00269(3) 0.00913(3) -0.00057(3)
I1 0.01994(7) 0.01276(6) 0.02052(8) -0.00017(5) 0.01017(6) 0.00042(5)
Cl1 0.0212(3) 0.0407(4) 0.0226(3) -0.0127(3) 0.0124(2) -0.0010(3)
Cl2 0.0160(3) 0.0399(4) 0.0282(3) -0.0054(3) 0.0150(3) -0.0029(3)
P1 0.0114(3) 0.0149(3) 0.0132(3) -0.0011(2) 0.0062(2) -0.0007(2)
P2 0.0108(2) 0.0160(3) 0.0166(3) -0.0017(2) 0.0074(2) -0.0013(2)
O1 0.0196(9) 0.0260(10) 0.0237(10) -0.0055(8) 0.0035(8) 0.0015(7)
N1 0.0122(8) 0.0148(9) 0.0177(10) 0.0004(7) 0.0064(7) 0.0003(7)
N2 0.0110(8) 0.0191(9) 0.0204(10) -0.0043(8) 0.0088(8) -0.0029(7)
N3 0.0139(9) 0.0164(9) 0.0176(10) -0.0014(7) 0.0093(8) -0.0020(7)
N4 0.0140(9) 0.0218(10) 0.0193(10) -0.0008(8) 0.0107(8) -0.0003(8)
N5 0.0149(9) 0.0150(9) 0.0181(10) 0.0017(7) 0.0113(8) -0.0006(7)
N6 0.0165(9) 0.0164(9) 0.0233(11) 0.0002(8) 0.0141(8) -0.0032(8)
B1 0.0144(11) 0.0197(12) 0.0236(14) -0.0020(10) 0.0130(10) -0.0018(10)
C1 0.0138(10) 0.0126(9) 0.0156(11) 0.0008(8) 0.0081(8) -0.0006(8)
C2 0.0114(9) 0.0135(10) 0.0149(10) -0.0004(8) 0.0066(8) -0.0001(8)
C3 0.0157(10) 0.0140(10) 0.0193(11) -0.0012(8) 0.0094(9) 0.0000(8)
C4 0.0228(12) 0.0176(11) 0.0188(12) 0.0019(9) 0.0101(10) 0.0044(9)
C5 0.0155(10) 0.0150(10) 0.0163(11) -0.0017(8) 0.0069(9) 0.0023(8)
C6 0.0154(11) 0.0230(12) 0.0188(12) -0.0055(10) 0.0050(9) 0.0025(9)
C7 0.0108(10) 0.0246(12) 0.0216(12) -0.0099(10) 0.0041(9) -0.0008(9)
C8 0.0131(11) 0.0461(18) 0.0294(15) -0.0118(13) 0.0104(11) -0.0053(11)
C9 0.0196(12) 0.0354(16) 0.0263(14) -0.0010(12) 0.0003(11) 0.0047(11)
C10 0.0219(12) 0.0248(13) 0.0206(12) -0.0065(10) 0.0097(10) -0.0034(10)
C11 0.0198(11) 0.0190(11) 0.0139(11) -0.0017(9) 0.0093(9) 0.0017(9)
C12 0.0221(12) 0.0236(12) 0.0177(12) -0.0005(9) 0.0132(10) 0.0031(10)
C13 0.0184(11) 0.0235(12) 0.0206(12) 0.0004(10) 0.0134(10) 0.0028(9)
C14 0.0249(14) 0.0395(17) 0.0311(16) -0.0030(12) 0.0207(12) 0.0003(12)
C15 0.0306(14) 0.0338(15) 0.0206(13) -0.0037(11) 0.0162(11) 0.0004(12)
C16 0.0220(13) 0.0213(13) 0.0441(18) 0.0125(12) 0.0129(13) 0.0057(11)
C17 0.0208(11) 0.0163(11) 0.0178(11) 0.0029(9) 0.0082(9) 0.0019(9)
C18 0.0286(13) 0.0176(11) 0.0230(13) 0.0053(10) 0.0145(11) -0.0006(10)
C19 0.0263(13) 0.0196(12) 0.0265(14) 0.0013(10) 0.0172(11) -0.0037(10)
C20 0.0325(16) 0.0248(14) 0.063(2) 0.0061(14) 0.0318(17) -0.0051(12)
C21 0.0381(17) 0.0242(14) 0.0455(19) 0.0157(13) 0.0169(15) 0.0020(13)
C22 0.0201(11) 0.0142(10) 0.0143(11) -0.0018(8) 0.0057(9) 0.0036(9)
C23 0.0194(12) 0.0178(11) 0.0253(14) -0.0008(10) 0.0016(11) -0.0013(9)
C24 0.0238(13) 0.0234(13) 0.0364(17) -0.0021(12) -0.0047(13) 0.0026(11)
C25 0.0431(18) 0.0281(14) 0.0199(14) 0.0017(11) -0.0015(13) 0.0134(13)
C26 0.050(2) 0.0328(16) 0.0214(14) 0.0086(12) 0.0171(14) 0.0166(14)
C27 0.0304(14) 0.0256(13) 0.0242(14) 0.0040(11) 0.0161(11) 0.0052(11)
C28 0.0168(10) 0.0167(10) 0.0134(10) 0.0002(8) 0.0040(9) -0.0036(9)
C29 0.0262(13) 0.0197(12) 0.0218(13) 0.0012(10) 0.0054(11) 0.0013(10)
C30 0.0431(18) 0.0167(12) 0.0292(16) 0.0024(11) 0.0023(14) 0.0005(12)
C31 0.048(2) 0.0261(14) 0.0226(14) 0.0043(11) 0.0030(14) -0.0171(14)
C32 0.0369(16) 0.0371(16) 0.0228(14) 0.0003(12) 0.0100(13) -0.0200(14)
C33 0.0228(12) 0.0287(13) 0.0191(12) -0.0032(10) 0.0089(10) -0.0101(11)
C34 0.0186(11) 0.0197(11) 0.0304(14) -0.0041(10) 0.0151(11) -0.0067(9)
C35 0.0357(16) 0.0196(12) 0.0336(16) 0.0043(11) 0.0193(13) -0.0005(11)
C36 0.0212(12) 0.0282(14) 0.0348(16) -0.0137(12) 0.0144(12) -0.0102(11)
C37 0.0155(11) 0.0292(13) 0.0202(12) 0.0030(10) 0.0090(10) 0.0038(10)
C38 0.0306(15) 0.0267(14) 0.0317(15) 0.0080(12) 0.0146(13) 0.0087(12)
C39 0.0155(12) 0.0453(18) 0.0298(15) 0.0026(13) 0.0086(11) 0.0008(12)
C40A 0.073(4) 0.023(4) 0.027(5) -0.012(3) 0.012(4) -0.014(3)
Cl3A 0.128(5) 0.057(2) 0.066(3) 0.019(2) 0.056(3) 0.039(2)
Cl4A 0.097(3) 0.051(3) 0.0408(15) 0.007(2) 0.0199(18) -0.006(2)
C40B 0.073(4) 0.023(4) 0.027(5) -0.012(3) 0.012(4) -0.014(3)
Cl3B 0.128(5) 0.057(2) 0.066(3) 0.019(2) 0.056(3) 0.039(2)
Cl4B 0.097(3) 0.051(3) 0.0408(15) 0.007(2) 0.0199(18) -0.006(2)
C40C 0.073(4) 0.023(4) 0.027(5) -0.012(3) 0.012(4) -0.014(3)
Cl3C 0.128(5) 0.057(2) 0.066(3) 0.019(2) 0.056(3) 0.039(2)
Cl4C 0.097(3) 0.051(3) 0.0408(15) 0.007(2) 0.0199(18) -0.006(2)
C41A 0.057(4) 0.047(3) 0.039(5) -0.001(3) 0.032(3) 0.001(2)
Cl5A 0.0486(17) 0.0510(11) 0.0696(19) -0.0203(11) 0.0382(15) -0.0119(10)
Cl6A 0.063(2) 0.0578(11) 0.0685(11) -0.0026(8) 0.0348(14) -0.0194(13)
C41B 0.057(4) 0.047(3) 0.039(5) -0.001(3) 0.032(3) 0.001(2)
Cl5B 0.0486(17) 0.0510(11) 0.0696(19) -0.0203(11) 0.0382(15) -0.0119(10)
Cl6B 0.063(2) 0.0578(11) 0.0685(11) -0.0026(8) 0.0348(14) -0.0194(13)
C41C 0.057(4) 0.047(3) 0.039(5) -0.001(3) 0.032(3) 0.001(2)
Cl6C 0.063(2) 0.0578(11) 0.0685(11) -0.0026(8) 0.0348(14) -0.0194(13)
Cl5C 0.0486(17) 0.0510(11) 0.0696(19) -0.0203(11) 0.0382(15) -0.0119(10)

loop_
_atom_type_symbol
_atom_type_description
_atom_type_scat_dispersion_real
_atom_type_scat_dispersion_imag
_atom_type_scat_source
C C 0.0033 0.0016 'International Tables Vol C Tables 4.2.6.8 and 6.1.1.4'
H H 0.0000 0.0000 'International Tables Vol C Tables 4.2.6.8 and 6.1.1.4'
B B 0.0013 0.0007 'International Tables Vol C Tables 4.2.6.8 and 6.1.1.4'
N N 0.0061 0.0033 'International Tables Vol C Tables 4.2.6.8 and 6.1.1.4'
O O 0.0106 0.0060 'International Tables Vol C Tables 4.2.6.8 and 6.1.1.4'
P P 0.1023 0.0942 'International Tables Vol C Tables 4.2.6.8 and 6.1.1.4'
Cl Cl 0.1484 0.1585 'International Tables Vol C Tables 4.2.6.8 and 6.1.1.4'
I I -0.4742 1.8119 'International Tables Vol C Tables 4.2.6.8 and 6.1.1.4'
W W -0.8490 6.8722 'International Tables Vol C Tables 4.2.6.8 and 6.1.1.4'
Pt Pt -1.7033 8.3905 'International Tables Vol C Tables 4.2.6.8 and 6.1.1.4'

loop_
_geom_angle_atom_site_label_1
_geom_angle_atom_site_label_2
_geom_angle_atom_site_label_3
_geom_angle
C3 W1 C1 108.18(10)
C3 W1 C2 71.35(10)
C1 W1 C2 37.68(9)
C3 W1 N5 93.10(9)
C1 W1 N5 89.98(9)
C2 W1 N5 99.61(9)
C3 W1 N1 168.23(10)
C1 W1 N1 83.56(9)
C2 W1 N1 120.14(9)
N5 W1 N1 87.55(8)
C3 W1 N3 85.41(9)
C1 W1 N3 161.81(8)
C2 W1 N3 156.37(8)
N5 W1 N3 76.94(8)
N1 W1 N3 83.30(8)
C3 W1 I1 89.93(7)
C1 W1 I1 106.49(6)
C2 W1 I1 98.76(6)
N5 W1 I1 161.39(6)
N1 W1 I1 85.82(5)
N3 W1 I1 85.03(5)
P1 Pt1 P2 88.97(2)
P1 Pt1 Cl1 88.77(2)
P2 Pt1 Cl1 177.64(3)
P1 Pt1 Cl2 176.90(2)
P2 Pt1 Cl2 90.30(2)
Cl1 Pt1 Cl2 91.99(2)
C1 P1 C22 110.53(11)
C1 P1 C28 103.01(12)
C22 P1 C28 106.93(11)
C1 P1 Pt1 106.35(8)
C22 P1 Pt1 114.11(10)
C28 P1 Pt1 115.34(9)
C2 P2 C34 104.11(12)
C2 P2 C37 110.36(12)
C34 P2 C37 107.97(12)
C2 P2 Pt1 104.51(8)
C34 P2 Pt1 113.37(10)
C37 P2 Pt1 115.84(10)
C5 N1 N2 106.7(2)
C5 N1 W1 132.84(18)
N2 N1 W1 120.36(15)
C7 N2 N1 109.8(2)
C7 N2 B1 130.4(2)
N1 N2 B1 119.33(19)
C11 N3 N4 105.6(2)
C11 N3 W1 135.99(18)
N4 N3 W1 118.23(15)
C13 N4 N3 110.3(2)
C13 N4 B1 129.0(2)
N3 N4 B1 120.6(2)
C17 N5 N6 106.7(2)
C17 N5 W1 133.22(18)
N6 N5 W1 120.05(15)
C19 N6 N5 109.3(2)
C19 N6 B1 128.0(2)
N5 N6 B1 120.2(2)
N2 B1 N4 108.5(2)
N2 B1 N6 110.5(2)
N4 B1 N6 107.4(2)
N2 B1 H1 110.2
N4 B1 H1 110.2
N6 B1 H1 110.2
C2 C1 P1 117.60(19)
C2 C1 W1 72.56(15)
P1 C1 W1 167.03(14)
C1 C2 P2 120.00(19)
C1 C2 W1 69.76(15)
P2 C2 W1 167.12(13)
O1 C3 W1 178.0(2)
C5 C4 H4A 109.5
C5 C4 H4B 109.5
H4A C4 H4B 109.5
C5 C4 H4C 109.5
H4A C4 H4C 109.5
H4B C4 H4C 109.5
N1 C5 C6 109.5(2)
N1 C5 C4 125.7(2)
C6 C5 C4 124.9(2)
C7 C6 C5 105.6(2)
C7 C6 C9 128.9(3)
C5 C6 C9 125.4(3)
N2 C7 C6 108.3(2)
N2 C7 C8 121.8(3)
C6 C7 C8 129.8(2)
C7 C8 H8A 109.5
C7 C8 H8B 109.5
H8A C8 H8B 109.5
C7 C8 H8C 109.5
H8A C8 H8C 109.5
H8B C8 H8C 109.5
C6 C9 H9A 109.5
C6 C9 H9B 109.5
H9A C9 H9B 109.5
C6 C9 H9C 109.5
H9A C9 H9C 109.5
H9B C9 H9C 109.5
C11 C10 H10A 109.5
C11 C10 H10B 109.5
H10A C10 H10B 109.5
C11 C10 H10C 109.5
H10A C10 H10C 109.5
H10B C10 H10C 109.5
N3 C11 C12 110.2(2)
N3 C11 C10 123.8(2)
C12 C11 C10 126.0(2)
C11 C12 C13 105.8(2)
C11 C12 C15 127.5(3)
C13 C12 C15 126.7(3)
N4 C13 C12 108.1(2)
N4 C13 C14 122.9(2)
C12 C13 C14 129.0(3)
C13 C14 H14A 109.5
C13 C14 H14B 109.5
H14A C14 H14B 109.5
C13 C14 H14C 109.5
H14A C14 H14C 109.5
H14B C14 H14C 109.5
C12 C15 H15A 109.5
C12 C15 H15B 109.5
H15A C15 H15B 109.5
C12 C15 H15C 109.5
H15A C15 H15C 109.5
H15B C15 H15C 109.5
C17 C16 H16A 109.5
C17 C16 H16B 109.5
H16A C16 H16B 109.5
C17 C16 H16C 109.5
H16A C16 H16C 109.5
H16B C16 H16C 109.5
N5 C17 C18 110.1(2)
N5 C17 C16 124.2(2)
C18 C17 C16 125.7(2)
C19 C18 C17 105.6(2)
C19 C18 C21 127.3(3)
C17 C18 C21 127.1(3)
N6 C19 C18 108.3(2)
N6 C19 C20 122.9(3)
C18 C19 C20 128.8(3)
C19 C20 H20A 109.5
C19 C20 H20B 109.5
H20A C20 H20B 109.5
C19 C20 H20C 109.5
H20A C20 H20C 109.5
H20B C20 H20C 109.5
C18 C21 H21A 109.5
C18 C21 H21B 109.5
H21A C21 H21B 109.5
C18 C21 H21C 109.5
H21A C21 H21C 109.5
H21B C21 H21C 109.5
C27 C22 C23 119.7(2)
C27 C22 P1 118.2(2)
C23 C22 P1 122.1(2)
C24 C23 C22 119.6(3)
C24 C23 H23 120.2
C22 C23 H23 120.2
C25 C24 C23 120.3(3)
C25 C24 H24 119.9
C23 C24 H24 119.9
C24 C25 C26 120.6(3)
C24 C25 H25 119.7
C26 C25 H25 119.7
C25 C26 C27 119.6(3)
C25 C26 H26 120.2
C27 C26 H26 120.2
C22 C27 C26 120.2(3)
C22 C27 H27 119.9
C26 C27 H27 119.9
C33 C28 C29 119.7(2)
C33 C28 P1 121.5(2)
C29 C28 P1 118.8(2)
C30 C29 C28 119.4(3)
C30 C29 H29 120.3
C28 C29 H29 120.3
C31 C30 C29 120.9(3)
C31 C30 H30 119.6
C29 C30 H30 119.6
C30 C31 C32 120.2(3)
C30 C31 H31 119.9
C32 C31 H31 119.9
C31 C32 C33 119.9(3)
C31 C32 H32 120.1
C33 C32 H32 120.1
C28 C33 C32 120.0(3)
C28 C33 H33 120.0
C32 C33 H33 120.0
C36 C34 C35 111.9(2)
C36 C34 P2 112.8(2)
C35 C34 P2 110.37(18)
C36 C34 H34 107.2
C35 C34 H34 107.2
P2 C34 H34 107.2
C34 C35 H35A 109.5
C34 C35 H35B 109.5
H35A C35 H35B 109.5
C34 C35 H35C 109.5
H35A C35 H35C 109.5
H35B C35 H35C 109.5
C34 C36 H36A 109.5
C34 C36 H36B 109.5
H36A C36 H36B 109.5
C34 C36 H36C 109.5
H36A C36 H36C 109.5
H36B C36 H36C 109.5
C39 C37 C38 109.0(2)
C39 C37 P2 113.0(2)
C38 C37 P2 109.84(19)
C39 C37 H37 108.3
C38 C37 H37 108.3
P2 C37 H37 108.3
C37 C38 H38A 109.5
C37 C38 H38B 109.5
H38A C38 H38B 109.5
C37 C38 H38C 109.5
H38A C38 H38C 109.5
H38B C38 H38C 109.5
C37 C39 H39A 109.5
C37 C39 H39B 109.5
H39A C39 H39B 109.5
C37 C39 H39C 109.5
H39A C39 H39C 109.5
H39B C39 H39C 109.5
Cl3A C40A Cl4A 110.2(8)
Cl3A C40A H40A 109.6
Cl4A C40A H40A 109.6
Cl3A C40A H40B 109.6
Cl4A C40A H40B 109.6
H40A C40A H40B 108.1
Cl3B C40B Cl4B 106.3(10)
Cl3B C40B H40C 110.5
Cl4B C40B H40C 110.5
Cl3B C40B H40D 110.5
Cl4B C40B H40D 110.5
H40C C40B H40D 108.7
Cl3C C40C Cl4C 109.8(15)
Cl3C C40C H40E 109.7
Cl4C C40C H40E 109.7
Cl3C C40C H40F 109.7
Cl4C C40C H40F 109.7
H40E C40C H40F 108.2
Cl6A C41A Cl5A 115.1(4)
Cl6A C41A H41A 108.5
Cl5A C41A H41A 108.5
Cl6A C41A H41B 108.5
Cl5A C41A H41B 108.5
H41A C41A H41B 107.5
Cl6B C41B Cl5B 108.2(18)
Cl6B C41B H41C 110.1
Cl5B C41B H41C 110.1
Cl6B C41B H41D 110.1
Cl5B C41B H41D 110.1
H41C C41B H41D 108.4
Cl5C C41C Cl6C 99.2(16)
Cl5C C41C H41E 111.9
Cl6C C41C H41E 111.9
Cl5C C41C H41F 111.9
Cl6C C41C H41F 111.9
H41E C41C H41F 109.6

loop_
_geom_bond_atom_site_label_1
_geom_bond_atom_site_label_2
_geom_bond_distance
W1 C3 1.986(2)
W1 C1 2.041(2)
W1 C2 2.075(2)
W1 N5 2.144(2)
W1 N1 2.2291(19)
W1 N3 2.235(2)
W1 I1 2.7810(2)
Pt1 P1 2.2139(7)
Pt1 P2 2.2352(6)
Pt1 Cl1 2.3597(7)
Pt1 Cl2 2.3608(7)
P1 C1 1.803(3)
P1 C22 1.812(2)
P1 C28 1.815(3)
P2 C2 1.826(3)
P2 C34 1.833(3)
P2 C37 1.845(3)
O1 C3 1.145(3)
N1 C5 1.355(3)
N1 N2 1.367(3)
N2 C7 1.359(3)
N2 B1 1.518(4)
N3 C11 1.360(3)
N3 N4 1.381(3)
N4 C13 1.342(3)
N4 B1 1.535(4)
N5 C17 1.349(3)
N5 N6 1.370(3)
N6 C19 1.354(3)
N6 B1 1.543(4)
B1 H1 1.0000
C1 C2 1.329(3)
C4 C5 1.485(4)
C4 H4A 0.9800
C4 H4B 0.9800
C4 H4C 0.9800
C5 C6 1.408(4)
C6 C7 1.377(4)
C6 C9 1.503(4)
C7 C8 1.496(4)
C8 H8A 0.9800
C8 H8B 0.9800
C8 H8C 0.9800
C9 H9A 0.9800
C9 H9B 0.9800
C9 H9C 0.9800
C10 C11 1.496(4)
C10 H10A 0.9800
C10 H10B 0.9800
C10 H10C 0.9800
C11 C12 1.386(4)
C12 C13 1.388(4)
C12 C15 1.497(4)
C13 C14 1.492(4)
C14 H14A 0.9800
C14 H14B 0.9800
C14 H14C 0.9800
C15 H15A 0.9800
C15 H15B 0.9800
C15 H15C 0.9800
C16 C17 1.485(4)
C16 H16A 0.9800
C16 H16B 0.9800
C16 H16C 0.9800
C17 C18 1.387(4)
C18 C19 1.383(4)
C18 C21 1.496(4)
C19 C20 1.488(4)
C20 H20A 0.9800
C20 H20B 0.9800
C20 H20C 0.9800
C21 H21A 0.9800
C21 H21B 0.9800
C21 H21C 0.9800
C22 C27 1.385(4)
C22 C23 1.394(4)
C23 C24 1.390(4)
C23 H23 0.9500
C24 C25 1.371(5)
C24 H24 0.9500
C25 C26 1.381(5)
C25 H25 0.9500
C26 C27 1.392(4)
C26 H26 0.9500
C27 H27 0.9500
C28 C33 1.389(4)
C28 C29 1.403(4)
C29 C30 1.391(4)
C29 H29 0.9500
C30 C31 1.370(6)
C30 H30 0.9500
C31 C32 1.390(5)
C31 H31 0.9500
C32 C33 1.395(4)
C32 H32 0.9500
C33 H33 0.9500
C34 C36 1.525(4)
C34 C35 1.534(4)
C34 H34 1.0000
C35 H35A 0.9800
C35 H35B 0.9800
C35 H35C 0.9800
C36 H36A 0.9800
C36 H36B 0.9800
C36 H36C 0.9800
C37 C39 1.534(4)
C37 C38 1.540(4)
C37 H37 1.0000
C38 H38A 0.9800
C38 H38B 0.9800
C38 H38C 0.9800
C39 H39A 0.9800
C39 H39B 0.9800
C39 H39C 0.9800
C40A Cl3A 1.764(10)
C40A Cl4A 1.816(10)
C40A H40A 0.9900
C40A H40B 0.9900
C40B Cl3B 1.768(13)
C40B Cl4B 1.830(13)
C40B H40C 0.9900
C40B H40D 0.9900
C40C Cl3C 1.775(18)
C40C Cl4C 1.821(17)
C40C H40E 0.9900
C40C H40F 0.9900
C41A Cl6A 1.752(6)
C41A Cl5A 1.755(6)
C41A H41A 0.9900
C41A H41B 0.9900
C41B Cl6B 1.749(19)
C41B Cl5B 1.758(18)
C41B H41C 0.9900
C41B H41D 0.9900
C41C Cl5C 1.64(4)
C41C Cl6C 1.754(18)
C41C H41E 0.9900
C41C H41F 0.9900

loop_
_geom_torsion_atom_site_label_1
_geom_torsion_atom_site_label_2
_geom_torsion_atom_site_label_3
_geom_torsion_atom_site_label_4
_geom_torsion
C5 N1 N2 C7 1.4(3)
W1 N1 N2 C7 -175.61(16)
C5 N1 N2 B1 174.9(2)
W1 N1 N2 B1 -2.1(3)
C11 N3 N4 C13 -1.4(3)
W1 N3 N4 C13 174.58(16)
C11 N3 N4 B1 175.5(2)
W1 N3 N4 B1 -8.6(3)
C17 N5 N6 C19 -0.8(3)
W1 N5 N6 C19 -179.81(18)
C17 N5 N6 B1 -164.5(2)
W1 N5 N6 B1 16.5(3)
C7 N2 B1 N4 112.4(3)
N1 N2 B1 N4 -59.6(3)
C7 N2 B1 N6 -130.2(3)
N1 N2 B1 N6 57.9(3)
C13 N4 B1 N2 -117.1(3)
N3 N4 B1 N2 66.7(3)
C13 N4 B1 N6 123.5(3)
N3 N4 B1 N6 -52.7(3)
C19 N6 B1 N2 131.2(3)
N5 N6 B1 N2 -68.4(3)
C19 N6 B1 N4 -110.6(3)
N5 N6 B1 N4 49.8(3)
C22 P1 C1 C2 141.5(2)
C28 P1 C1 C2 -104.5(2)
Pt1 P1 C1 C2 17.2(2)
C22 P1 C1 W1 -78.7(6)
C28 P1 C1 W1 35.2(6)
Pt1 P1 C1 W1 157.0(6)
P1 C1 C2 P2 -18.1(3)
W1 C1 C2 P2 170.69(17)
P1 C1 C2 W1 171.26(17)
C34 P2 C2 C1 -109.6(2)
C37 P2 C2 C1 134.8(2)
Pt1 P2 C2 C1 9.6(2)
C34 P2 C2 W1 27.5(6)
C37 P2 C2 W1 -88.1(6)
Pt1 P2 C2 W1 146.7(6)
N2 N1 C5 C6 -0.9(3)
W1 N1 C5 C6 175.54(17)
N2 N1 C5 C4 179.3(2)
W1 N1 C5 C4 -4.3(4)
N1 C5 C6 C7 0.1(3)
C4 C5 C6 C7 179.9(2)
N1 C5 C6 C9 -180.0(2)
C4 C5 C6 C9 -0.2(4)
N1 N2 C7 C6 -1.3(3)
B1 N2 C7 C6 -173.9(2)
N1 N2 C7 C8 175.5(2)
B1 N2 C7 C8 2.9(4)
C5 C6 C7 N2 0.7(3)
C9 C6 C7 N2 -179.2(3)
C5 C6 C7 C8 -175.7(3)
C9 C6 C7 C8 4.4(5)
N4 N3 C11 C12 1.8(3)
W1 N3 C11 C12 -173.04(18)
N4 N3 C11 C10 -176.1(2)
W1 N3 C11 C10 9.1(4)
N3 C11 C12 C13 -1.6(3)
C10 C11 C12 C13 176.2(2)
N3 C11 C12 C15 179.7(3)
C10 C11 C12 C15 -2.5(4)
N3 N4 C13 C12 0.4(3)
B1 N4 C13 C12 -176.1(2)
N3 N4 C13 C14 -178.2(2)
B1 N4 C13 C14 5.3(4)
C11 C12 C13 N4 0.7(3)
C15 C12 C13 N4 179.5(3)
C11 C12 C13 C14 179.1(3)
C15 C12 C13 C14 -2.1(5)
N6 N5 C17 C18 -0.5(3)
W1 N5 C17 C18 178.40(19)
N6 N5 C17 C16 -178.6(3)
W1 N5 C17 C16 0.3(4)
N5 C17 C18 C19 1.5(3)
C16 C17 C18 C19 179.5(3)
N5 C17 C18 C21 -177.8(3)
C16 C17 C18 C21 0.2(5)
N5 N6 C19 C18 1.7(3)
B1 N6 C19 C18 163.8(3)
N5 N6 C19 C20 -178.3(3)
B1 N6 C19 C20 -16.2(5)
C17 C18 C19 N6 -1.9(3)
C21 C18 C19 N6 177.4(3)
C17 C18 C19 C20 178.1(3)
C21 C18 C19 C20 -2.6(5)
C1 P1 C22 C27 -96.9(2)
C28 P1 C22 C27 151.7(2)
Pt1 P1 C22 C27 22.9(2)
C1 P1 C22 C23 84.4(2)
C28 P1 C22 C23 -27.0(3)
Pt1 P1 C22 C23 -155.8(2)
C27 C22 C23 C24 0.0(4)
P1 C22 C23 C24 178.7(2)
C22 C23 C24 C25 -0.4(5)
C23 C24 C25 C26 0.6(5)
C24 C25 C26 C27 -0.3(5)
C23 C22 C27 C26 0.3(4)
P1 C22 C27 C26 -178.5(2)
C25 C26 C27 C22 -0.1(5)
C1 P1 C28 C33 -46.2(2)
C22 P1 C28 C33 70.3(2)
Pt1 P1 C28 C33 -161.63(18)
C1 P1 C28 C29 135.3(2)
C22 P1 C28 C29 -108.1(2)
Pt1 P1 C28 C29 19.9(2)
C33 C28 C29 C30 -1.5(4)
P1 C28 C29 C30 177.0(2)
C28 C29 C30 C31 0.6(4)
C29 C30 C31 C32 -0.1(5)
C30 C31 C32 C33 0.3(4)
C29 C28 C33 C32 1.8(4)
P1 C28 C33 C32 -176.7(2)
C31 C32 C33 C28 -1.2(4)
C2 P2 C34 C36 -57.2(2)
C37 P2 C34 C36 60.1(2)
Pt1 P2 C34 C36 -170.20(17)
C2 P2 C34 C35 68.6(2)
C37 P2 C34 C35 -174.0(2)
Pt1 P2 C34 C35 -44.3(2)
C2 P2 C37 C39 147.5(2)
C34 P2 C37 C39 34.3(3)
Pt1 P2 C37 C39 -94.0(2)
C2 P2 C37 C38 -90.5(2)
C34 P2 C37 C38 156.3(2)
Pt1 P2 C37 C38 28.0(2)
